data_1518312
loop_
_publ_author_name
'Michele Benedetti'
'Daniela Antonucci'
'Chiara R. Girelli'
'Francesco Capitelli'
'Francesco P. Fanizzi'

_publ_section_title
;
 Reactivity of [PtCl(n2-C2H4)(N-N)]+, N-N = diimine ligand, with phenol
 derivatives and first comparison between single crystal X-ray structures
 of syn- and anti-[Pt(N-N)(phenolate)2] rotamers in the solid state
;
_journal_name_full 'Inorganica Chimica Acta'
_journal_page_first 427
_journal_page_last 432
_journal_volume 409
_journal_year 2014
_chemical_formula_moiety 'C25 H23 Cl3 N2 O2 Pt'
_chemical_formula_sum 'C25 H23 Cl3 N2 O2 Pt'
_chemical_formula_weight 684.89
_space_group_IT_number 14
_symmetry_cell_setting monoclinic
_symmetry_space_group_name_Hall '-P 2ybc'
_symmetry_space_group_name_H-M 'P 1 21/c 1'
_atom_sites_solution_hydrogens geom
_atom_sites_solution_primary direct
_atom_sites_solution_secondary difmap
_cell_angle_alpha 90.00
_cell_angle_beta 103.268(10)
_cell_angle_gamma 90.00
_cell_formula_units_Z 4
_cell_length_a 11.4849(11)
_cell_length_b 13.7081(5)
_cell_length_c 16.4876(14)
_cell_measurement_reflns_used 125
_cell_measurement_temperature 293(2)
_cell_measurement_theta_max 19.22
_cell_measurement_theta_min 4.65
_cell_volume 2526.5(4)
_computing_cell_refinement 'Denzo-SMN (Otwinowski & Minor, 1997)'
_computing_data_collection 'Kappa CCD server software (Nonius, 1997)'
_computing_data_reduction 'Denzo-SMN (Otwinowski & Minor, 1997)'
_computing_molecular_graphics 'DIAMOND 2.1e (1998-2001 Crystal Impact GbR)'
_computing_publication_material 'SHELXL-97 (Sheldrick, 1997)'
_computing_structure_refinement 'SHELXL-97 (Sheldrick, 1997)'
_computing_structure_solution 'SIR97 (Altomare et al., 1999)'
_diffrn_ambient_temperature 293(2)
_diffrn_measured_fraction_theta_full 0.992
_diffrn_measured_fraction_theta_max 0.992
_diffrn_measurement_device_type 'Nonius kappa CCD'
_diffrn_measurement_method 'phi and omega scans mode'
_diffrn_radiation_monochromator graphite
_diffrn_radiation_source 'fine-focus sealed tube'
_diffrn_radiation_type MoK\a
_diffrn_radiation_wavelength 0.71073
_diffrn_reflns_av_R_equivalents 0.1875
_diffrn_reflns_av_sigmaI/netI 0.1261
_diffrn_reflns_limit_h_max 14
_diffrn_reflns_limit_h_min -14
_diffrn_reflns_limit_k_max 17
_diffrn_reflns_limit_k_min -17
_diffrn_reflns_limit_l_max 21
_diffrn_reflns_limit_l_min -21
_diffrn_reflns_number 30136
_diffrn_reflns_theta_full 27.51
_diffrn_reflns_theta_max 27.51
_diffrn_reflns_theta_min 5.08
_exptl_absorpt_coefficient_mu 5.896
_exptl_absorpt_correction_T_max 0.7570
_exptl_absorpt_correction_T_min 0.1565
_exptl_absorpt_correction_type multi-scan
_exptl_absorpt_process_details
;
SADABS: Area-Detector Absorption Correction; 
Siemens Industrial Automation, Inc.: Madison, WI, 1996.
;
_exptl_crystal_colour orange
_exptl_crystal_density_diffrn 1.801
_exptl_crystal_density_method 'not measured'
_exptl_crystal_description needle
_exptl_crystal_F_000 1328
_exptl_crystal_size_max 0.50
_exptl_crystal_size_mid 0.05
_exptl_crystal_size_min 0.05
_refine_diff_density_max 1.132
_refine_diff_density_min -1.673
_refine_diff_density_rms 0.210
_refine_ls_extinction_method none
_refine_ls_goodness_of_fit_ref 1.070
_refine_ls_hydrogen_treatment mixed
_refine_ls_matrix_type full
_refine_ls_number_parameters 298
_refine_ls_number_reflns 5761
_refine_ls_number_restraints 0
_refine_ls_restrained_S_all 1.070
_refine_ls_R_factor_all 0.1526
_refine_ls_R_factor_gt 0.0656
_refine_ls_shift/su_max 0.000
_refine_ls_shift/su_mean 0.000
_refine_ls_structure_factor_coef Fsqd
_refine_ls_weighting_details 'calc w=1/[\s^2^(Fo^2^)+(0.0000P)^2^+17.1881P] where P=(Fo^2^+2Fc^2^)/3'
_refine_ls_weighting_scheme calc
_refine_ls_wR_factor_gt 0.0909
_refine_ls_wR_factor_ref 0.1166
_reflns_number_gt 3085
_reflns_number_total 5761
_reflns_threshold_expression >2sigma(I)
_cod_data_source_file ben3.cif
_cod_data_source_block ben3
_cod_depositor_comments
;Missing authorname.
 Incomplete article title.
;
_cod_original_cell_volume 2526.5(3)
_cod_original_sg_symbol_H-M P21/c
_cod_database_code 1518312

loop_
_symmetry_equiv_pos_as_xyz
'x, y, z'
'-x, y+1/2, -z+1/2'
'-x, -y, -z'
'x, -y-1/2, z-1/2'

loop_
_atom_site_label
_atom_site_type_symbol
_atom_site_fract_x
_atom_site_fract_y
_atom_site_fract_z
_atom_site_U_iso_or_equiv
_atom_site_adp_type
_atom_site_occupancy
_atom_site_symmetry_multiplicity
_atom_site_calc_flag
_atom_site_refinement_flags
Pt1 Pt 0.78217(4) 0.23911(3) 0.21277(2) 0.03824(13) Uani 1 1 d .
N1 N 0.6629(8) 0.2131(6) 0.1058(5) 0.041(2) Uani 1 1 d .
N2 N 0.8642(9) 0.3104(6) 0.1357(5) 0.039(2) Uani 1 1 d .
O1 O 0.6974(8) 0.1628(5) 0.2857(5) 0.050(2) Uani 1 1 d .
O2 O 0.9011(7) 0.2799(6) 0.3164(4) 0.045(2) Uani 1 1 d .
C1 C 0.5633(12) 0.1608(9) 0.0978(7) 0.048(3) Uani 1 1 d .
H1 H 0.5428 0.1354 0.1450 0.057 Uiso 1 1 calc R
C2 C 0.4896(12) 0.1437(10) 0.0195(7) 0.055(3) Uani 1 1 d .
H2 H 0.4216 0.1053 0.0149 0.066 Uiso 1 1 calc R
C3 C 0.5153(13) 0.1823(11) -0.0504(8) 0.065(4) Uani 1 1 d .
H3 H 0.4646 0.1717 -0.1024 0.078 Uiso 1 1 calc R
C4 C 0.6186(11) 0.2376(10) -0.0429(6) 0.050(3) Uani 1 1 d .
H4 H 0.6389 0.2639 -0.0898 0.060 Uiso 1 1 calc R
C5 C 0.6922(8) 0.2531(9) 0.0371(5) 0.038(3) Uani 1 1 d .
C6 C 0.8065(11) 0.3047(8) 0.0534(6) 0.041(3) Uani 1 1 d .
C7 C 0.9705(12) 0.3524(9) 0.1582(7) 0.052(3) Uani 1 1 d .
H7 H 1.0086 0.3550 0.2144 0.063 Uiso 1 1 calc R
C8 C 1.0261(13) 0.3926(9) 0.1003(7) 0.052(3) Uani 1 1 d .
H8 H 1.0997 0.4237 0.1170 0.063 Uiso 1 1 calc R
C9 C 0.9694(12) 0.3854(8) 0.0156(7) 0.045(3) Uani 1 1 d .
H9 H 1.0057 0.4107 -0.0248 0.054 Uiso 1 1 calc R
C10 C 0.8616(12) 0.3414(8) -0.0067(6) 0.046(3) Uani 1 1 d .
H10 H 0.8239 0.3357 -0.0628 0.055 Uiso 1 1 calc R
C11 C 0.6873(11) 0.0643(8) 0.2791(6) 0.040(3) Uani 1 1 d .
C12 C 0.7419(11) 0.0070(9) 0.2295(6) 0.048(3) Uani 1 1 d .
H12 H 0.7896 0.0362 0.1978 0.057 Uiso 1 1 calc R
C13 C 0.7258(11) -0.0951(8) 0.2264(7) 0.043(3) Uani 1 1 d .
H13 H 0.7644 -0.1322 0.1932 0.052 Uiso 1 1 calc R
C14 C 0.6556(13) -0.1407(9) 0.2707(7) 0.054(3) Uani 1 1 d .
C15 C 0.5982(13) -0.0819(10) 0.3176(8) 0.063(4) Uani 1 1 d .
H15 H 0.5472 -0.1111 0.3468 0.076 Uiso 1 1 calc R
C16 C 0.6130(13) 0.0183(10) 0.3231(7) 0.056(4) Uani 1 1 d .
H16 H 0.5735 0.0547 0.3561 0.067 Uiso 1 1 calc R
C17 C 0.6392(14) -0.2508(11) 0.2688(8) 0.082(4) Uani 1 1 d .
H17A H 0.5870 -0.2687 0.3042 0.123 Uiso 1 1 calc R
H17B H 0.7155 -0.2818 0.2883 0.123 Uiso 1 1 calc R
H17C H 0.6049 -0.2714 0.2128 0.123 Uiso 1 1 calc R
C18 C 1.0025(10) 0.2319(9) 0.3432(6) 0.043(3) Uani 1 1 d .
C19 C 1.0342(13) 0.1468(10) 0.3109(7) 0.057(4) Uani 1 1 d .
H19 H 0.9810 0.1185 0.2660 0.068 Uiso 1 1 calc R
C20 C 1.1440(13) 0.1006(10) 0.3429(8) 0.056(3) Uani 1 1 d .
H20 H 1.1635 0.0447 0.3170 0.068 Uiso 1 1 calc R
C21 C 1.2238(13) 0.1366(12) 0.4123(8) 0.062(4) Uani 1 1 d .
C23 C 1.0870(11) 0.2713(11) 0.4135(6) 0.056(3) Uani 1 1 d .
H23 H 1.0700 0.3291 0.4380 0.067 Uiso 1 1 calc R
C22 C 1.1930(12) 0.2237(12) 0.4445(8) 0.069(4) Uani 1 1 d .
H22 H 1.2468 0.2513 0.4895 0.083 Uiso 1 1 calc R
C24 C 1.3409(15) 0.0815(14) 0.4475(10) 0.095(6) Uani 1 1 d .
H24A H 1.3433 0.0234 0.4155 0.143 Uiso 1 1 calc R
H24B H 1.3451 0.0643 0.5046 0.143 Uiso 1 1 calc R
H24C H 1.4076 0.1225 0.4445 0.143 Uiso 1 1 calc R
C25 C 1.1938(13) -0.0322(10) 0.1074(8) 0.062(4) Uani 1 1 d .
H25 H 1.1589 -0.0955 0.1161 0.074 Uiso 1 1 calc R
Cl1 Cl 1.2078(4) -0.0272(3) 0.0030(2) 0.0807(12) Uani 1 1 d .
Cl2 Cl 1.3336(4) -0.0244(3) 0.1757(3) 0.0856(14) Uani 1 1 d .
Cl3 Cl 1.0978(5) 0.0571(5) 0.1244(3) 0.131(2) Uani 1 1 d .

loop_
_atom_site_aniso_label
_atom_site_aniso_U_11
_atom_site_aniso_U_22
_atom_site_aniso_U_33
_atom_site_aniso_U_23
_atom_site_aniso_U_13
_atom_site_aniso_U_12
Pt1 0.0457(2) 0.0447(2) 0.02405(16) -0.0018(2) 0.00754(14) -0.0007(3)
N1 0.037(6) 0.048(6) 0.036(4) -0.005(4) 0.004(4) 0.011(5)
N2 0.044(7) 0.040(5) 0.029(4) -0.008(4) 0.002(4) 0.004(5)
O1 0.066(7) 0.054(5) 0.034(4) 0.004(4) 0.022(4) -0.003(4)
O2 0.050(5) 0.055(5) 0.028(3) -0.006(3) 0.005(3) -0.004(4)
C1 0.041(8) 0.058(8) 0.043(7) 0.000(6) 0.008(6) -0.010(6)
C2 0.041(8) 0.065(9) 0.053(8) 0.009(6) -0.002(6) -0.003(6)
C3 0.049(10) 0.089(11) 0.045(7) 0.008(7) -0.016(7) 0.011(8)
C4 0.060(8) 0.063(8) 0.026(5) 0.008(6) 0.005(5) 0.001(8)
C5 0.041(7) 0.043(6) 0.028(4) 0.011(5) 0.003(4) 0.017(7)
C6 0.040(8) 0.043(7) 0.038(6) -0.007(5) 0.007(5) 0.005(5)
C7 0.048(9) 0.059(9) 0.041(6) -0.002(6) -0.007(6) -0.005(7)
C8 0.064(10) 0.047(8) 0.052(7) -0.005(6) 0.026(7) -0.012(7)
C9 0.064(9) 0.032(6) 0.044(6) -0.002(5) 0.026(6) -0.018(6)
C10 0.071(10) 0.047(7) 0.023(5) 0.000(5) 0.017(6) -0.003(7)
C11 0.051(9) 0.045(7) 0.023(5) 0.001(5) 0.007(6) -0.004(5)
C12 0.052(9) 0.057(8) 0.033(6) 0.000(5) 0.009(6) -0.006(6)
C13 0.045(8) 0.044(7) 0.041(6) -0.008(5) 0.011(6) 0.009(6)
C14 0.066(10) 0.048(8) 0.046(7) 0.006(6) 0.008(7) -0.005(7)
C15 0.070(11) 0.065(10) 0.058(8) 0.018(7) 0.021(8) -0.019(8)
C16 0.079(12) 0.056(9) 0.037(7) 0.003(6) 0.023(7) -0.006(7)
C17 0.116(12) 0.056(9) 0.074(8) 0.007(9) 0.022(8) -0.010(10)
C18 0.048(7) 0.051(7) 0.030(5) -0.001(5) 0.010(5) -0.003(7)
C19 0.070(11) 0.064(9) 0.037(6) -0.004(6) 0.013(7) -0.008(8)
C20 0.052(9) 0.069(9) 0.049(7) 0.000(6) 0.015(7) 0.007(7)
C21 0.044(9) 0.077(11) 0.059(8) 0.020(8) -0.001(7) -0.017(8)
C23 0.045(8) 0.074(10) 0.043(6) 0.003(7) 0.000(5) -0.003(7)
C22 0.045(8) 0.101(13) 0.052(7) 0.004(8) -0.005(6) -0.037(9)
C24 0.066(13) 0.142(17) 0.072(10) -0.003(11) 0.005(9) -0.014(11)
C25 0.061(10) 0.061(9) 0.061(8) 0.010(7) 0.011(7) -0.007(7)
Cl1 0.090(3) 0.082(3) 0.063(2) 0.0038(19) 0.004(2) 0.020(2)
Cl2 0.078(3) 0.093(3) 0.074(3) -0.008(2) -0.008(2) 0.000(2)
Cl3 0.099(4) 0.191(6) 0.098(3) -0.040(4) 0.012(3) 0.050(4)

loop_
_atom_type_symbol
_atom_type_description
_atom_type_scat_dispersion_real
_atom_type_scat_dispersion_imag
_atom_type_scat_source
Pt Pt -1.7033 8.3905 'International Tables Vol C Tables 4.2.6.8 and 6.1.1.4'
O O 0.0106 0.0060 'International Tables Vol C Tables 4.2.6.8 and 6.1.1.4'
N N 0.0061 0.0033 'International Tables Vol C Tables 4.2.6.8 and 6.1.1.4'
C C 0.0033 0.0016 'International Tables Vol C Tables 4.2.6.8 and 6.1.1.4'
H H 0.0000 0.0000 'International Tables Vol C Tables 4.2.6.8 and 6.1.1.4'
Cl Cl 0.1484 0.1585 'International Tables Vol C Tables 4.2.6.8 and 6.1.1.4'

loop_
_geom_angle_atom_site_label_1
_geom_angle_atom_site_label_2
_geom_angle_atom_site_label_3
_geom_angle
N2 Pt1 N1 81.6(4)
N2 Pt1 O1 177.3(3)
N1 Pt1 O1 96.2(4)
N2 Pt1 O2 94.4(3)
N1 Pt1 O2 174.0(4)
O1 Pt1 O2 87.9(3)
C1 N1 C5 120.3(9)
C1 N1 Pt1 125.5(8)
C5 N1 Pt1 114.2(7)
C7 N2 C6 120.5(10)
C7 N2 Pt1 125.0(8)
C6 N2 Pt1 114.2(8)
C11 O1 Pt1 120.9(7)
C18 O2 Pt1 121.4(7)
N1 C1 C2 120.5(12)
N1 C1 H1 119.7
C2 C1 H1 119.7
C3 C2 C1 121.1(13)
C3 C2 H2 119.4
C1 C2 H2 119.4
C2 C3 C4 118.9(11)
C2 C3 H3 120.6
C4 C3 H3 120.6
C3 C4 C5 118.8(10)
C3 C4 H4 120.6
C5 C4 H4 120.6
N1 C5 C4 120.4(10)
N1 C5 C6 115.0(8)
C4 C5 C6 124.4(10)
N2 C6 C10 119.4(11)
N2 C6 C5 114.9(10)
C10 C6 C5 125.6(10)
N2 C7 C8 121.6(11)
N2 C7 H7 119.2
C8 C7 H7 119.2
C7 C8 C9 118.6(12)
C7 C8 H8 120.7
C9 C8 H8 120.7
C10 C9 C8 119.4(11)
C10 C9 H9 120.3
C8 C9 H9 120.3
C9 C10 C6 120.4(10)
C9 C10 H10 119.8
C6 C10 H10 119.8
O1 C11 C12 124.8(11)
O1 C11 C16 117.4(11)
C12 C11 C16 117.8(11)
C11 C12 C13 120.8(11)
C11 C12 H12 119.6
C13 C12 H12 119.6
C14 C13 C12 121.7(11)
C14 C13 H13 119.2
C12 C13 H13 119.2
C13 C14 C15 116.7(12)
C13 C14 C17 122.1(13)
C15 C14 C17 121.2(12)
C14 C15 C16 123.3(13)
C14 C15 H15 118.4
C16 C15 H15 118.4
C15 C16 C11 119.7(13)
C15 C16 H16 120.1
C11 C16 H16 120.1
C14 C17 H17A 109.5
C14 C17 H17B 109.5
H17A C17 H17B 109.5
C14 C17 H17C 109.5
H17A C17 H17C 109.5
H17B C17 H17C 109.5
O2 C18 C19 126.0(11)
O2 C18 C23 117.6(11)
C19 C18 C23 116.4(12)
C18 C19 C20 122.5(12)
C18 C19 H19 118.8
C20 C19 H19 118.8
C21 C20 C19 121.2(14)
C21 C20 H20 119.4
C19 C20 H20 119.4
C20 C21 C22 116.4(13)
C20 C21 C24 119.6(15)
C22 C21 C24 123.9(13)
C22 C23 C18 120.0(13)
C22 C23 H23 120.0
C18 C23 H23 120.0
C23 C22 C21 123.4(12)
C23 C22 H22 118.3
C21 C22 H22 118.3
C21 C24 H24A 109.5
C21 C24 H24B 109.5
H24A C24 H24B 109.5
C21 C24 H24C 109.5
H24A C24 H24C 109.5
H24B C24 H24C 109.5
Cl3 C25 Cl2 112.6(8)
Cl3 C25 Cl1 109.7(7)
Cl2 C25 Cl1 110.5(8)
Cl3 C25 H25 108.0
Cl2 C25 H25 108.0
Cl1 C25 H25 108.0

loop_
_geom_bond_atom_site_label_1
_geom_bond_atom_site_label_2
_geom_bond_distance
Pt1 N2 2.001(10)
Pt1 N1 2.002(8)
Pt1 O1 2.006(8)
Pt1 O2 2.007(7)
N1 C1 1.331(14)
N1 C5 1.367(12)
N2 C7 1.324(15)
N2 C6 1.368(13)
O1 C11 1.359(12)
O2 C18 1.322(13)
C1 C2 1.391(16)
C1 H1 0.9300
C2 C3 1.361(17)
C2 H2 0.9300
C3 C4 1.390(17)
C3 H3 0.9300
C4 C5 1.410(13)
C4 H4 0.9300
C5 C6 1.461(16)
C6 C10 1.387(15)
C7 C8 1.379(16)
C7 H7 0.9300
C8 C9 1.401(16)
C8 H8 0.9300
C9 C10 1.351(16)
C9 H9 0.9300
C10 H10 0.9300
C11 C12 1.382(15)
C11 C16 1.392(16)
C12 C13 1.412(15)
C12 H12 0.9300
C13 C14 1.359(16)
C13 H13 0.9300
C14 C15 1.384(18)
C14 C17 1.520(18)
C15 C16 1.384(17)
C15 H15 0.9300
C16 H16 0.9300
C17 H17A 0.9600
C17 H17B 0.9600
C17 H17C 0.9600
C18 C19 1.366(16)
C18 C23 1.435(14)
C19 C20 1.401(18)
C19 H19 0.9300
C20 C21 1.382(17)
C20 H20 0.9300
C21 C22 1.39(2)
C21 C24 1.54(2)
C23 C22 1.372(18)
C23 H23 0.9300
C22 H22 0.9300
C24 H24A 0.9600
C24 H24B 0.9600
C24 H24C 0.9600
C25 Cl3 1.713(15)
C25 Cl2 1.740(14)
C25 Cl1 1.767(13)
C25 H25 0.9800
